data_4311609
loop_
_publ_author_name
'Nicole E. Chakov'
'Wolfgang Wernsdorfer'
'Khalil A. Abboud'
'George Christou'

_publ_section_title
;
 Mixed-Valence MnIIIMnIV Clusters [Mn7O8(O2SePh)8(O2CMe)(H2O)] and
 [Mn7O8(O2SePh)9(H2O)]: Single-Chain Magnets Exhibiting Quantum Tunneling
 of Magnetization
;
_journal_name_full 'Inorganic Chemistry'
_journal_page_first 5919
_journal_page_last 5930
_journal_paper_doi 10.1021/ic0494049
_journal_volume 43
_journal_year 2004
_chemical_formula_sum 'C56 H51 Cl4 Mn7 O27 Se9'
_chemical_formula_weight 2392.99
_chemical_name_systematic
; 
 ? 
;
_space_group_IT_number 11
_symmetry_cell_setting monoclinic
_symmetry_space_group_name_Hall '-P 2yb'
_symmetry_space_group_name_H-M 'P 1 21/m 1'
_atom_sites_solution_hydrogens geom
_atom_sites_solution_primary direct
_atom_sites_solution_secondary difmap
_audit_creation_method SHELXL-97
_cell_angle_alpha 90.00
_cell_angle_beta 105.670(2)
_cell_angle_gamma 90.00
_cell_formula_units_Z 2
_cell_length_a 10.7776(7)
_cell_length_b 27.7484(19)
_cell_length_c 13.4463(9)
_cell_measurement_reflns_used 119
_cell_measurement_temperature 173(2)
_cell_measurement_theta_max 28.0
_cell_measurement_theta_min 2.0
_cell_volume 3871.8(4)
_computing_cell_refinement 'Bruker SMART & SAINT (Bruker 1998)'
_computing_data_collection 'Bruker SMART (Bruker 1998)'
_computing_data_reduction 'Bruker SHELXTL (Bruker 2000)'
_computing_molecular_graphics 'Bruker SHELXTL'
_computing_publication_material 'Bruker SHELXTL'
_computing_structure_refinement 'Bruker SHELXTL'
_computing_structure_solution 'Bruker SHELXTL'
_diffrn_ambient_temperature 173(2)
_diffrn_measured_fraction_theta_full 0.999
_diffrn_measured_fraction_theta_max 0.999
_diffrn_measurement_device_type 'SMART CCD area detector'
_diffrn_measurement_method '\w scans'
_diffrn_radiation_monochromator graphite
_diffrn_radiation_source 'normal-focus sealed tube'
_diffrn_radiation_type MoK\a
_diffrn_radiation_wavelength 0.71073
_diffrn_reflns_av_R_equivalents 0.0563
_diffrn_reflns_av_sigmaI/netI 0.0541
_diffrn_reflns_limit_h_max 12
_diffrn_reflns_limit_h_min -12
_diffrn_reflns_limit_k_max 32
_diffrn_reflns_limit_k_min -32
_diffrn_reflns_limit_l_max 15
_diffrn_reflns_limit_l_min -15
_diffrn_reflns_number 29004
_diffrn_reflns_theta_full 25.00
_diffrn_reflns_theta_max 25.00
_diffrn_reflns_theta_min 1.74
_diffrn_standards_decay_% 0
_diffrn_standards_number 0
_exptl_absorpt_coefficient_mu 5.548
_exptl_absorpt_correction_T_max 0.7623
_exptl_absorpt_correction_T_min 0.2760
_exptl_absorpt_correction_type integration
_exptl_absorpt_process_details 'based on measured indexed crystal faces, SHELXTL (Bruker 1998)'
_exptl_crystal_colour brown
_exptl_crystal_density_diffrn 2.053
_exptl_crystal_density_meas 0
_exptl_crystal_density_method 'not measured'
_exptl_crystal_description plates
_exptl_crystal_F_000 2304
_exptl_crystal_size_max 0.26
_exptl_crystal_size_mid 0.26
_exptl_crystal_size_min 0.05
_refine_diff_density_max 1.704
_refine_diff_density_min -1.540
_refine_diff_density_rms 0.157
_refine_ls_extinction_method none
_refine_ls_goodness_of_fit_ref 1.557
_refine_ls_hydrogen_treatment mixed
_refine_ls_matrix_type full
_refine_ls_number_parameters 328
_refine_ls_number_reflns 6956
_refine_ls_number_restraints 0
_refine_ls_restrained_S_all 1.557
_refine_ls_R_factor_all 0.1228
_refine_ls_R_factor_gt 0.0873
_refine_ls_shift/su_max 0.000
_refine_ls_shift/su_mean 0.000
_refine_ls_structure_factor_coef Fsqd
_refine_ls_weighting_details 'calc w=1/[\s^2^(Fo^2^)+(0.1000P)^2^] where P=(Fo^2^+2Fc^2^)/3'
_refine_ls_weighting_scheme calc
_refine_ls_wR_factor_gt 0.2455
_refine_ls_wR_factor_ref 0.2567
_reflns_number_gt 4285
_reflns_number_total 6956
_reflns_threshold_expression I>2\s(I)
_cod_data_source_file ic0494049si20040506_045150_2.cif
_cod_data_source_block nc09
_cod_depositor_comments
;
The following automatic conversions were performed:
'_symmetry_cell_setting' value 'Monoclinic' changed to 'monoclinic'
according to '/home/saulius/struct/CIF-dictionaries/cif_core.dic'
dictionary named 'cif_core.dic' version 2.4.1 from 2010-06-29.

Automatic conversion script
Id: cif_fix_enum 1527 2010-12-29 10:47:43Z saulius 
;
_cod_database_code 4311609

loop_
_symmetry_equiv_pos_as_xyz
'x, y, z'
'-x, y+1/2, -z'
'-x, -y, -z'
'x, -y-1/2, z'

loop_
_atom_site_label
_atom_site_type_symbol
_atom_site_fract_x
_atom_site_fract_y
_atom_site_fract_z
_atom_site_U_iso_or_equiv
_atom_site_adp_type
_atom_site_occupancy
_atom_site_symmetry_multiplicity
_atom_site_calc_flag
_atom_site_refinement_flags
_atom_site_disorder_assembly
_atom_site_disorder_group
Mn1 Mn 0.41565(14) 0.29973(5) 0.95395(13) 0.0562(5) Uani 1 1 d . . .
Mn2 Mn 0.71484(19) 0.35233(7) 0.98364(16) 0.0818(6) Uani 1 1 d . . .
Mn3 Mn 0.76666(14) 0.29940(5) 0.79470(13) 0.0561(5) Uani 1 1 d . . .
Mn4 Mn 0.70324(18) 0.2500 0.97615(17) 0.0556(6) Uani 1 2 d S . .
O1 O 0.8161(11) 0.2500 1.1355(9) 0.154(8) Uani 1 2 d S . .
O2 O 0.823(2) 0.1530(7) 1.1298(11) 0.107(8) Uani 0.50 1 d P . .
O3 O 0.2301(7) 0.3011(3) 0.9252(6) 0.082(3) Uani 1 1 d . . .
O4 O 0.4086(10) 0.3547(3) 1.0465(7) 0.097(3) Uani 1 1 d . . .
O5 O 0.6202(13) 0.4002(3) 1.0334(9) 0.134(4) Uani 1 1 d . A .
O6 O 0.4060(7) 0.3464(3) 0.8378(6) 0.077(2) Uani 1 1 d . . .
O7 O 0.6290(7) 0.3484(2) 0.7916(6) 0.066(2) Uani 1 1 d . . .
O8 O 0.8369(11) 0.3979(4) 0.9552(8) 0.126(4) Uani 1 1 d . A .
O9 O 0.8901(8) 0.3513(3) 0.7980(7) 0.095(3) Uani 1 1 d . . .
O10 O 0.7163(6) 0.2990(2) 0.6461(5) 0.0591(18) Uani 1 1 d . . .
O11 O 0.8777(8) 0.2500 0.7937(7) 0.058(3) Uani 1 2 d S . .
O12 O 0.5972(6) 0.3028(2) 0.9943(6) 0.0583(18) Uani 1 1 d . . .
O13 O 0.8056(7) 0.3025(3) 0.9406(6) 0.071(2) Uani 1 1 d . . .
O14 O 0.4136(7) 0.2500 0.8675(7) 0.050(2) Uani 1 2 d S . .
O15 O 0.4205(9) 0.2500 1.0460(7) 0.071(3) Uani 1 2 d S . .
O16 O 0.6546(7) 0.2500 0.8006(7) 0.045(2) Uani 1 2 d S . .
Se1 Se 0.13946(15) 0.2500 0.88426(15) 0.0966(8) Uani 1 2 d S . .
C1 C 0.1377(11) 0.2383(4) 0.7408(8) 0.060(5) Uiso 0.50 1 d PG . .
C2 C 0.1420(17) 0.1941(4) 0.6935(10) 0.065(6) Uiso 0.50 1 d PG . .
H2A H 0.1470 0.1649 0.7326 0.078 Uiso 0.50 1 d PR . .
C3 C 0.1391(18) 0.1921(4) 0.5896(10) 0.091(8) Uiso 0.50 1 d PG . .
H3A H 0.1421 0.1616 0.5569 0.109 Uiso 0.50 1 d PR . .
C4 C 0.1319(13) 0.2345(5) 0.5330(8) 0.077(7) Uiso 0.50 1 d PG . .
H4A H 0.1299 0.2331 0.4613 0.092 Uiso 0.50 1 d PR . .
C5 C 0.1276(14) 0.2787(4) 0.5804(10) 0.077(7) Uiso 0.50 1 d PG . .
H5A H 0.1226 0.3080 0.5413 0.093 Uiso 0.50 1 d PR . .
C6 C 0.1305(14) 0.2807(3) 0.6843(10) 0.062(6) Uiso 0.50 1 d PG . .
H6A H 0.1275 0.3112 0.7169 0.074 Uiso 0.50 1 d PR . .
Se2 Se 0.4592(5) 0.41475(14) 0.9936(4) 0.0887(18) Uani 0.328(4) 1 d P A .
C21 C 0.4434(17) 0.4563(6) 1.1015(10) 0.130(9) Uiso 0.685(14) 1 d PG A 1
C22 C 0.5305(16) 0.4338(5) 1.1837(13) 0.100(7) Uiso 0.685(14) 1 d PG A 1
H22A H 0.5679 0.4035 1.1734 0.120 Uiso 0.685(14) 1 d PR A 1
C23 C 0.5635(14) 0.4553(6) 1.2807(11) 0.138(10) Uiso 0.685(14) 1 d PG A 1
H23A H 0.6236 0.4398 1.3374 0.166 Uiso 0.685(14) 1 d PR A 1
C24 C 0.5093(16) 0.4993(6) 1.2955(10) 0.107(7) Uiso 0.685(14) 1 d PG A 1
H24A H 0.5321 0.5141 1.3625 0.128 Uiso 0.685(14) 1 d PR A 1
C25 C 0.4222(16) 0.5218(5) 1.2133(13) 0.115(8) Uiso 0.685(14) 1 d PG A 1
H25A H 0.3848 0.5522 1.2236 0.138 Uiso 0.685(14) 1 d PR A 1
C26 C 0.3892(15) 0.5003(6) 1.1163(11) 0.121(9) Uiso 0.685(14) 1 d PG A 1
H26A H 0.3291 0.5159 1.0596 0.145 Uiso 0.685(14) 1 d PR A 1
Se2' Se 0.5473(3) 0.37463(6) 1.12676(18) 0.0971(10) Uani 0.672(4) 1 d P A 2
C21' C 0.456(3) 0.4309(10) 1.142(2) 0.065(10) Uiso 0.315(14) 1 d PG A 2
C22' C 0.504(3) 0.4758(13) 1.125(3) 0.17(3) Uiso 0.315(14) 1 d PG A 2
H22B H 0.5788 0.4782 1.1001 0.209 Uiso 0.315(14) 1 d PR A 2
C23' C 0.442(4) 0.5174(10) 1.145(3) 0.18(3) Uiso 0.315(14) 1 d PG A 2
H23B H 0.4753 0.5485 1.1334 0.221 Uiso 0.315(14) 1 d PR A 2
C24' C 0.334(4) 0.5141(11) 1.181(3) 0.102(15) Uiso 0.315(14) 1 d PG A 2
H24B H 0.2914 0.5428 1.1949 0.122 Uiso 0.315(14) 1 d PR A 2
C25' C 0.286(3) 0.4691(13) 1.198(3) 0.128(19) Uiso 0.315(14) 1 d PG A 2
H25B H 0.2111 0.4668 1.2233 0.153 Uiso 0.315(14) 1 d PR A 2
C26' C 0.347(3) 0.4275(10) 1.178(3) 0.127(19) Uiso 0.315(14) 1 d PG A 2
H26B H 0.3146 0.3964 1.1900 0.153 Uiso 0.315(14) 1 d PR A 2
Se3 Se 0.47409(10) 0.32819(4) 0.74512(9) 0.0651(4) Uani 1 1 d . . .
C31 C 0.3967(15) 0.3724(6) 0.6337(12) 0.050(6) Uiso 0.463(17) 1 d PG . 3
C32 C 0.2889(15) 0.3997(6) 0.6351(12) 0.061(7) Uiso 0.463(17) 1 d PG . 3
H32A H 0.2556 0.3989 0.6945 0.073 Uiso 0.463(17) 1 d PR . 3
C33 C 0.2292(15) 0.4279(6) 0.5503(15) 0.088(9) Uiso 0.463(17) 1 d PG . 3
H33A H 0.1547 0.4468 0.5512 0.105 Uiso 0.463(17) 1 d PR . 3
C34 C 0.277(2) 0.4290(8) 0.4643(13) 0.122(13) Uiso 0.463(17) 1 d PG . 3
H34A H 0.2360 0.4485 0.4058 0.147 Uiso 0.463(17) 1 d PR . 3
C35 C 0.385(2) 0.4018(8) 0.4630(12) 0.122(13) Uiso 0.463(17) 1 d PG . 3
H35A H 0.4183 0.4026 0.4036 0.146 Uiso 0.463(17) 1 d PR . 3
C36 C 0.4448(16) 0.3735(6) 0.5477(15) 0.068(7) Uiso 0.463(17) 1 d PG . 3
H36A H 0.5193 0.3547 0.5468 0.081 Uiso 0.463(17) 1 d PR . 3
C31' C 0.439(2) 0.3877(7) 0.6674(16) 0.104(9) Uiso 0.537(17) 1 d PG . 4
C32' C 0.346(2) 0.4199(8) 0.6803(16) 0.102(9) Uiso 0.537(17) 1 d PG . 4
H32B H 0.3129 0.4175 0.7398 0.123 Uiso 0.537(17) 1 d PR . 4
C33' C 0.300(2) 0.4557(8) 0.607(2) 0.152(14) Uiso 0.537(17) 1 d PG . 4
H33B H 0.2359 0.4780 0.6161 0.183 Uiso 0.537(17) 1 d PR . 4
C34' C 0.348(3) 0.4592(9) 0.521(2) 0.23(2) Uiso 0.537(17) 1 d PG . 4
H34B H 0.3162 0.4839 0.4705 0.273 Uiso 0.537(17) 1 d PR . 4
C35' C 0.441(2) 0.4269(10) 0.5081(17) 0.130(14) Uiso 0.463(17) 1 d PG . 4
H35B H 0.4736 0.4293 0.4486 0.156 Uiso 0.463(17) 1 d PR . 4
C36' C 0.4864(19) 0.3912(8) 0.5812(18) 0.097(9) Uiso 0.537(17) 1 d PG . 4
H36B H 0.5507 0.3689 0.5723 0.116 Uiso 0.537(17) 1 d PR . 4
Se4 Se 0.96327(16) 0.37271(6) 0.92066(14) 0.1140(7) Uani 1 1 d . A .
C41 C 1.015(2) 0.4373(8) 0.855(2) 0.086(9) Uiso 0.50 1 d PG A 5
C42 C 1.149(2) 0.4407(8) 0.8830(18) 0.112(11) Uiso 0.50 1 d PG A 5
H42A H 1.2004 0.4137 0.9140 0.135 Uiso 0.50 1 d PR A 5
C43 C 1.2078(19) 0.4834(10) 0.866(2) 0.105(10) Uiso 0.50 1 d PG A 5
H43A H 1.3001 0.4858 0.8860 0.126 Uiso 0.50 1 d PR A 5
C44 C 1.133(3) 0.5226(8) 0.822(2) 0.17(2) Uiso 0.50 1 d PG A 5
H44A H 1.1738 0.5521 0.8102 0.210 Uiso 0.50 1 d PR A 5
C45 C 0.999(3) 0.5191(9) 0.793(2) 0.166(16) Uiso 0.50 1 d PG A 5
H45A H 0.9479 0.5462 0.7625 0.199 Uiso 0.50 1 d PR A 5
C46 C 0.9405(18) 0.4765(11) 0.810(2) 0.21(2) Uiso 0.50 1 d PG A 5
H46A H 0.8483 0.4741 0.7905 0.250 Uiso 0.50 1 d PR A 5
C41' C 1.0415(19) 0.4268(7) 0.8906(16) 0.065(7) Uiso 0.50 1 d PG A 6
C42' C 1.1528(19) 0.4235(7) 0.8577(18) 0.108(11) Uiso 0.50 1 d PG A 6
H42B H 1.1926 0.3927 0.8556 0.130 Uiso 0.50 1 d PR A 6
C43' C 1.2066(19) 0.4647(9) 0.8279(19) 0.122(12) Uiso 0.50 1 d PG A 6
H43B H 1.2836 0.4624 0.8052 0.146 Uiso 0.50 1 d PR A 6
C44' C 1.149(2) 0.5093(7) 0.8310(18) 0.101(11) Uiso 0.50 1 d PG A 6
H44B H 1.1862 0.5378 0.8105 0.121 Uiso 0.50 1 d PR A 6
C45' C 1.038(3) 0.5127(7) 0.864(2) 0.162(16) Uiso 0.50 1 d PG A 6
H45B H 0.9979 0.5434 0.8661 0.194 Uiso 0.50 1 d PR A 6
C46' C 0.984(2) 0.4714(8) 0.894(2) 0.150(15) Uiso 0.50 1 d PG A 6
H46B H 0.9070 0.4737 0.9165 0.180 Uiso 0.50 1 d PR A 6
Se5 Se 0.77220(14) 0.2500 0.59391(12) 0.0601(5) Uani 1 2 d S . .
C51 C 0.6404(12) 0.2500 0.4671(9) 0.084(5) Uiso 1 2 d SG . .
C52 C 0.6754(11) 0.2501(7) 0.3750(11) 0.103(6) Uiso 1 2 d SG . .
H52A H 0.7631 0.2501 0.3762 0.123 Uiso 1 2 d SR . .
C53 C 0.5840(15) 0.2562(10) 0.2816(9) 0.104(8) Uiso 0.50 1 d PG . .
H53A H 0.6049 0.2502 0.2182 0.124 Uiso 1 2 d SR . .
C54 C 0.4576(13) 0.2671(7) 0.2802(10) 0.096(9) Uiso 0.50 1 d PG . .
H54A H 0.3946 0.2708 0.2150 0.116 Uiso 0.50 1 d PR . .
C55 C 0.4227(10) 0.2699(6) 0.3723(12) 0.101(9) Uiso 0.50 1 d PG . .
H55A H 0.3380 0.2812 0.3706 0.121 Uiso 0.50 1 d PR . .
C56 C 0.5141(14) 0.2617(6) 0.4657(10) 0.093(8) Uiso 0.50 1 d PG . .
H56A H 0.4928 0.2693 0.5293 0.111 Uiso 0.50 1 d PR . .
Se6 Se 0.8407(4) 0.1833(2) 1.2017(5) 0.168(2) Uani 0.50 1 d P A .
C61 C 1.016(4) 0.1666(19) 1.245(3) 0.236(12) Uiso 0.50 1 d PG . .
C62 C 1.033(4) 0.2096(14) 1.198(3) 0.236(12) Uiso 0.50 1 d PG . .
H62A H 0.9768 0.2363 1.1977 0.283 Uiso 0.50 1 d PR . .
C63 C 1.133(5) 0.2140(12) 1.150(3) 0.236(12) Uiso 0.50 1 d PG . .
H63A H 1.1443 0.2438 1.1173 0.283 Uiso 0.50 1 d PR . .
C64 C 1.214(3) 0.1754(18) 1.150(3) 0.236(12) Uiso 0.50 1 d PG . .
H64A H 1.2829 0.1784 1.1171 0.283 Uiso 0.50 1 d PR . .
C65 C 1.197(4) 0.1323(13) 1.197(3) 0.236(12) Uiso 0.50 1 d PG . .
H65A H 1.2540 0.1056 1.1973 0.283 Uiso 0.50 1 d PR . .
C66 C 1.098(5) 0.1279(13) 1.245(3) 0.236(12) Uiso 0.50 1 d PG . .
H66A H 1.0866 0.0982 1.2777 0.283 Uiso 0.50 1 d PR . .

loop_
_atom_site_aniso_label
_atom_site_aniso_U_11
_atom_site_aniso_U_22
_atom_site_aniso_U_33
_atom_site_aniso_U_23
_atom_site_aniso_U_13
_atom_site_aniso_U_12
Mn1 0.0488(9) 0.0652(10) 0.0577(10) -0.0028(8) 0.0197(8) 0.0092(7)
Mn2 0.0886(13) 0.0813(13) 0.0872(14) -0.0357(11) 0.0438(12) -0.0418(10)
Mn3 0.0434(8) 0.0615(10) 0.0665(11) -0.0087(8) 0.0205(8) -0.0118(7)
Mn4 0.0325(10) 0.0811(16) 0.0498(14) 0.000 0.0052(10) 0.000
O1 0.051(7) 0.37(3) 0.037(7) 0.000 -0.004(6) 0.000
O2 0.19(2) 0.089(12) 0.027(8) -0.009(8) 0.009(10) 0.097(13)
O3 0.042(4) 0.129(7) 0.077(6) 0.009(5) 0.018(4) 0.022(4)
O4 0.125(8) 0.084(6) 0.103(7) -0.016(5) 0.066(6) 0.016(5)
O5 0.204(12) 0.070(6) 0.168(11) -0.046(6) 0.122(10) -0.033(7)
O6 0.077(5) 0.074(5) 0.095(6) 0.014(4) 0.048(5) 0.027(4)
O7 0.076(5) 0.044(4) 0.088(6) 0.000(4) 0.038(4) -0.009(3)
O8 0.159(9) 0.109(7) 0.134(9) -0.059(6) 0.077(8) -0.097(7)
O9 0.088(6) 0.098(6) 0.113(8) -0.028(5) 0.050(6) -0.039(5)
O10 0.056(4) 0.067(5) 0.062(5) 0.009(3) 0.028(4) 0.005(3)
O11 0.027(4) 0.082(7) 0.067(7) 0.000 0.014(4) 0.000
O12 0.050(4) 0.067(5) 0.062(5) -0.022(3) 0.023(4) -0.010(3)
O13 0.050(4) 0.101(6) 0.064(5) -0.029(4) 0.018(4) -0.029(4)
O14 0.032(4) 0.067(6) 0.048(6) 0.000 0.007(4) 0.000
O15 0.050(6) 0.112(9) 0.042(6) 0.000 -0.001(5) 0.000
O16 0.037(4) 0.050(5) 0.047(5) 0.000 0.010(4) 0.000
Se1 0.0327(8) 0.196(2) 0.0624(12) 0.000 0.0148(8) 0.000
Se2 0.110(3) 0.067(3) 0.113(4) -0.010(2) 0.071(3) -0.002(2)
Se2' 0.164(2) 0.0538(12) 0.1025(18) -0.0256(10) 0.0863(17) -0.0272(12)
Se3 0.0613(7) 0.0680(7) 0.0732(8) 0.0189(6) 0.0306(6) 0.0235(5)
Se4 0.1064(11) 0.1329(13) 0.1173(13) -0.0525(10) 0.0555(10) -0.0802(10)
Se5 0.0516(9) 0.0692(10) 0.0653(11) 0.000 0.0258(8) 0.000
Se6 0.116(3) 0.156(4) 0.221(6) 0.056(4) 0.027(4) 0.028(3)

loop_
_atom_type_symbol
_atom_type_description
_atom_type_scat_dispersion_real
_atom_type_scat_dispersion_imag
_atom_type_scat_source
C C 0.0033 0.0016 'International Tables Vol C Tables 4.2.6.8 and 6.1.1.4'
H H 0.0000 0.0000 'International Tables Vol C Tables 4.2.6.8 and 6.1.1.4'
O O 0.0106 0.0060 'International Tables Vol C Tables 4.2.6.8 and 6.1.1.4'
Cl Cl 0.1484 0.1585 'International Tables Vol C Tables 4.2.6.8 and 6.1.1.4'
Mn Mn 0.3368 0.7283 'International Tables Vol C Tables 4.2.6.8 and 6.1.1.4'
Se Se -0.0929 2.2259 'International Tables Vol C Tables 4.2.6.8 and 6.1.1.4'

loop_
_geom_angle_atom_site_label_1
_geom_angle_atom_site_label_2
_geom_angle_atom_site_label_3
_geom_angle
_geom_angle_site_symmetry_1
_geom_angle_site_symmetry_3
_geom_angle_publ_flag
O14 Mn1 O15 81.5(3) . . ?
O14 Mn1 O12 92.9(3) . . ?
O15 Mn1 O12 90.1(4) . . ?
O14 Mn1 O3 93.1(4) . . ?
O15 Mn1 O3 89.4(4) . . ?
O12 Mn1 O3 173.8(3) . . ?
O14 Mn1 O4 177.2(4) . . ?
O15 Mn1 O4 98.8(4) . . ?
O12 Mn1 O4 89.9(4) . . ?
O3 Mn1 O4 84.1(4) . . ?
O14 Mn1 O6 90.2(3) . . ?
O15 Mn1 O6 171.7(3) . . ?
O12 Mn1 O6 91.5(3) . . ?
O3 Mn1 O6 89.9(3) . . ?
O4 Mn1 O6 89.3(4) . . ?
O14 Mn1 Mn1 40.0(2) . 4_565 ?
O15 Mn1 Mn1 41.6(2) . 4_565 ?
O12 Mn1 Mn1 92.6(2) . 4_565 ?
O3 Mn1 Mn1 91.2(3) . 4_565 ?
O4 Mn1 Mn1 140.3(3) . 4_565 ?
O6 Mn1 Mn1 130.2(2) . 4_565 ?
O13 Mn2 O12 84.5(3) . . ?
O13 Mn2 O5 176.4(4) . . ?
O12 Mn2 O5 92.7(4) . . ?
O13 Mn2 O8 88.9(4) . . ?
O12 Mn2 O8 171.7(4) . . ?
O5 Mn2 O8 94.1(5) . . ?
O13 Mn2 O2 92.0(7) . 4_565 ?
O12 Mn2 O2 95.5(5) . 4_565 ?
O5 Mn2 O2 86.1(8) . 4_565 ?
O8 Mn2 O2 89.8(6) . 4_565 ?
O13 Mn2 O7 74.2(3) . . ?
O12 Mn2 O7 88.8(3) . . ?
O5 Mn2 O7 108.0(4) . . ?
O8 Mn2 O7 84.6(3) . . ?
O2 Mn2 O7 165.1(8) 4_565 . ?
O13 Mn2 Mn4 43.4(2) . . ?
O12 Mn2 Mn4 42.0(2) . . ?
O5 Mn2 Mn4 133.4(3) . . ?
O8 Mn2 Mn4 132.1(4) . . ?
O2 Mn2 Mn4 88.2(5) 4_565 . ?
O7 Mn2 Mn4 85.39(16) . . ?
O13 Mn2 Se2' 142.7(3) . . ?
O12 Mn2 Se2' 65.0(2) . . ?
O5 Mn2 Se2' 33.7(3) . . ?
O8 Mn2 Se2' 123.0(3) . . ?
O2 Mn2 Se2' 71.4(7) 4_565 . ?
O7 Mn2 Se2' 123.10(19) . . ?
Mn4 Mn2 Se2' 101.42(8) . . ?
O13 Mn2 Mn3 34.5(2) . . ?
O12 Mn2 Mn3 89.5(2) . . ?
O5 Mn2 Mn3 147.9(4) . . ?
O8 Mn2 Mn3 82.3(3) . . ?
O2 Mn2 Mn3 125.5(7) 4_565 . ?
O7 Mn2 Mn3 40.02(16) . . ?
Mn4 Mn2 Mn3 61.03(6) . . ?
Se2' Mn2 Mn3 151.85(8) . . ?
O11 Mn3 O16 83.1(3) . . ?
O11 Mn3 O13 94.6(4) . . ?
O16 Mn3 O13 87.3(3) . . ?
O11 Mn3 O10 89.4(4) . . ?
O16 Mn3 O10 92.1(3) . . ?
O13 Mn3 O10 175.9(3) . . ?
O11 Mn3 O9 96.3(3) . . ?
O16 Mn3 O9 176.3(4) . . ?
O13 Mn3 O9 89.1(3) . . ?
O10 Mn3 O9 91.6(3) . . ?
O11 Mn3 O7 173.7(3) . . ?
O16 Mn3 O7 90.9(3) . . ?
O13 Mn3 O7 86.9(3) . . ?
O10 Mn3 O7 89.0(3) . . ?
O9 Mn3 O7 89.8(3) . . ?
O11 Mn3 Mn3 41.21(19) . 4_565 ?
O16 Mn3 Mn3 41.94(19) . 4_565 ?
O13 Mn3 Mn3 92.6(2) . 4_565 ?
O10 Mn3 Mn3 89.66(19) . 4_565 ?
O9 Mn3 Mn3 137.5(3) . 4_565 ?
O7 Mn3 Mn3 132.72(19) . 4_565 ?
O11 Mn3 Mn4 87.6(3) . . ?
O16 Mn3 Mn4 48.4(3) . . ?
O13 Mn3 Mn4 39.0(2) . . ?
O10 Mn3 Mn4 140.5(2) . . ?
O9 Mn3 Mn4 127.9(3) . . ?
O7 Mn3 Mn4 89.8(2) . . ?
Mn3 Mn3 Mn4 63.13(3) 4_565 . ?
O11 Mn3 Mn2 128.6(3) . . ?
O16 Mn3 Mn2 93.0(2) . . ?
O13 Mn3 Mn2 34.1(2) . . ?
O10 Mn3 Mn2 142.0(2) . . ?
O9 Mn3 Mn2 84.5(3) . . ?
O7 Mn3 Mn2 53.3(2) . . ?
Mn3 Mn3 Mn2 118.15(5) 4_565 . ?
Mn4 Mn3 Mn2 55.08(5) . . ?
O12 Mn4 O12 99.9(4) . 4_565 ?
O12 Mn4 O13 81.8(3) . . ?
O12 Mn4 O13 173.5(3) 4_565 . ?
O12 Mn4 O13 173.5(3) . 4_565 ?
O12 Mn4 O13 81.8(3) 4_565 4_565 ?
O13 Mn4 O13 95.8(4) . 4_565 ?
O12 Mn4 O1 94.0(3) . . ?
O12 Mn4 O1 94.0(3) 4_565 . ?
O13 Mn4 O1 92.2(3) . . ?
O13 Mn4 O1 92.2(3) 4_565 . ?
O12 Mn4 O16 98.9(3) . . ?
O12 Mn4 O16 98.9(3) 4_565 . ?
O13 Mn4 O16 74.6(3) . . ?
O13 Mn4 O16 74.6(3) 4_565 . ?
O1 Mn4 O16 160.0(4) . . ?
O12 Mn4 Mn2 41.7(2) . . ?
O12 Mn4 Mn2 141.4(2) 4_565 . ?
O13 Mn4 Mn2 41.0(2) . . ?
O13 Mn4 Mn2 136.7(2) 4_565 . ?
O1 Mn4 Mn2 87.55(6) . . ?
O16 Mn4 Mn2 91.86(6) . . ?
O12 Mn4 Mn2 141.4(2) . 4_565 ?
O12 Mn4 Mn2 41.67(19) 4_565 4_565 ?
O13 Mn4 Mn2 136.7(2) . 4_565 ?
O13 Mn4 Mn2 41.0(2) 4_565 4_565 ?
O1 Mn4 Mn2 87.55(6) . 4_565 ?
O16 Mn4 Mn2 91.86(6) . 4_565 ?
Mn2 Mn4 Mn2 174.45(12) . 4_565 ?
O12 Mn4 Mn3 136.1(2) . 4_565 ?
O12 Mn4 Mn3 91.7(2) 4_565 4_565 ?
O13 Mn4 Mn3 82.9(2) . 4_565 ?
O13 Mn4 Mn3 37.3(2) 4_565 4_565 ?
O1 Mn4 Mn3 127.5(3) . 4_565 ?
O16 Mn4 Mn3 37.29(14) . 4_565 ?
Mn2 Mn4 Mn3 117.56(8) . 4_565 ?
Mn2 Mn4 Mn3 63.88(5) 4_565 4_565 ?
O12 Mn4 Mn3 91.7(2) . . ?
O12 Mn4 Mn3 136.1(2) 4_565 . ?
O13 Mn4 Mn3 37.3(2) . . ?
O13 Mn4 Mn3 82.9(2) 4_565 . ?
O1 Mn4 Mn3 127.5(3) . . ?
O16 Mn4 Mn3 37.29(14) . . ?
Mn2 Mn4 Mn3 63.88(5) . . ?
Mn2 Mn4 Mn3 117.56(8) 4_565 . ?
Mn3 Mn4 Mn3 53.73(7) 4_565 . ?
Se6 O1 Se6 130.3(7) 4_565 . ?
Se6 O1 Mn4 113.9(4) 4_565 . ?
Se6 O1 Mn4 113.9(4) . . ?
Se6 O2 Mn2 137.1(10) . 4_565 ?
Se1 O3 Mn1 120.9(4) . . ?
Se2' O4 Se2 70.5(4) . . ?
Se2' O4 Mn1 118.5(5) . . ?
Se2 O4 Mn1 111.6(4) . . ?
Se2 O5 Se2' 73.5(5) . . ?
Se2 O5 Mn2 130.2(6) . . ?
Se2' O5 Mn2 110.3(5) . . ?
Se3 O6 Mn1 116.1(4) . . ?
Se3 O7 Mn3 115.4(3) . . ?
Se3 O7 Mn2 116.3(3) . . ?
Mn3 O7 Mn2 86.7(3) . . ?
Se4 O8 Mn2 115.0(5) . . ?
Se4 O9 Mn3 114.1(5) . . ?
Se5 O10 Mn3 113.5(3) . . ?
Mn3 O11 Mn3 97.6(4) 4_565 . ?
Mn1 O12 Mn2 132.2(4) . . ?
Mn1 O12 Mn4 122.5(3) . . ?
Mn2 O12 Mn4 96.4(3) . . ?
Mn2 O13 Mn3 111.5(4) . . ?
Mn2 O13 Mn4 95.6(3) . . ?
Mn3 O13 Mn4 103.7(3) . . ?
Mn1 O14 Mn1 100.1(4) . 4_565 ?
Mn1 O15 Mn1 96.8(5) 4_565 . ?
Mn3 O16 Mn3 96.1(4) . 4_565 ?
Mn3 O16 Mn4 94.3(3) . . ?
Mn3 O16 Mn4 94.3(3) 4_565 . ?
O3 Se1 O3 110.6(5) . 4_565 ?
O3 Se1 C1 91.9(5) . 4_565 ?
O3 Se1 C1 107.8(5) 4_565 4_565 ?
O3 Se1 C1 107.8(5) . . ?
O3 Se1 C1 91.9(5) 4_565 . ?
C1 Se1 C1 19.1(7) 4_565 . ?
C1 C1 C6 125.4(12) 4_565 4_565 ?
C1 C1 C2 152.1(4) 4_565 . ?
C6 C1 C2 27.4(10) 4_565 . ?
C1 C1 C6 32.3(4) 4_565 . ?
C6 C1 C6 93.0(10) 4_565 . ?
C2 C1 C6 120.0 . . ?
C1 C1 Se1 80.5(4) 4_565 . ?
C6 C1 Se1 153.7(15) 4_565 . ?
C2 C1 Se1 127.3(7) . . ?
C6 C1 Se1 112.7(7) . . ?
C1 C1 C2 19.1(5) 4_565 4_565 ?
C6 C1 C2 106.5(8) 4_565 4_565 ?
C2 C1 C2 132.95(19) . 4_565 ?
C6 C1 C2 13.82(17) . 4_565 ?
Se1 C1 C2 99.5(8) . 4_565 ?
C6 C2 C1 35.9(2) 4_565 . ?
C6 C2 C3 84.7(2) 4_565 . ?
C1 C2 C3 120.0 . . ?
C6 C2 C5 55.3(6) 4_565 4_565 ?
C1 C2 C5 90.7(6) . 4_565 ?
C3 C2 C5 29.4(6) . 4_565 ?
C6 C2 C1 27.6(5) 4_565 4_565 ?
C1 C2 C1 8.8(3) . 4_565 ?
C3 C2 C1 111.3(3) . 4_565 ?
C5 C2 C1 82.0(7) 4_565 4_565 ?
C5 C3 C4 26.21(13) 4_565 . ?
C5 C3 C2 94.31(17) 4_565 . ?
C4 C3 C2 120.0 . . ?
C5 C3 C6 66.0(7) 4_565 4_565 ?
C4 C3 C6 91.8(6) . 4_565 ?
C2 C3 C6 28.3(6) . 4_565 ?
C5 C4 C4 119.4(14) 4_565 4_565 ?
C5 C4 C3 29.1(14) 4_565 . ?
C4 C4 C3 147.7 4_565 . ?
C5 C4 C5 91.5(14) 4_565 . ?
C4 C4 C5 27.9 4_565 . ?
C3 C4 C5 120.0 . . ?
C4 C5 C3 124.7(19) 4_565 4_565 ?
C4 C5 C6 152.4(18) 4_565 . ?
C3 C5 C6 81.30(16) 4_565 . ?
C4 C5 C4 32.7(18) 4_565 . ?
C3 C5 C4 156.27(6) 4_565 . ?
C6 C5 C4 120.0 . . ?
C4 C5 C5 60.6(18) 4_565 4_565 ?
C3 C5 C5 169.5(3) 4_565 4_565 ?
C6 C5 C5 92.2 . 4_565 ?
C4 C5 C5 27.9 . 4_565 ?
C4 C5 C2 171.0(6) 4_565 4_565 ?
C3 C5 C2 56.2(5) 4_565 4_565 ?
C6 C5 C2 25.1(6) . 4_565 ?
C4 C5 C2 144.2(6) . 4_565 ?
C5 C5 C2 116.9(6) 4_565 4_565 ?
C2 C6 C1 116.7(9) 4_565 4_565 ?
C2 C6 C5 99.7(2) 4_565 . ?
C1 C6 C5 142.2(11) 4_565 . ?
C2 C6 C1 138.6(3) 4_565 . ?
C1 C6 C1 22.3(11) 4_565 . ?
C5 C6 C1 120.0 . . ?
C2 C6 C3 67.0(8) 4_565 4_565 ?
C1 C6 C3 170.2(9) 4_565 4_565 ?
C5 C6 C3 32.7(7) . 4_565 ?
C1 C6 C3 151.6(7) . 4_565 ?
C2 C6 C6 167.9(3) 4_565 4_565 ?
C1 C6 C6 54.6(11) 4_565 4_565 ?
C5 C6 C6 87.8 . 4_565 ?
C1 C6 C6 32.3 . 4_565 ?
C3 C6 C6 120.1(7) 4_565 4_565 ?
O5 Se2 C21 101.3(7) . . ?
O5 Se2 O4 92.5(5) . . ?
C21 Se2 O4 98.6(6) . . ?
O5 Se2 C21' 91.6(9) . . ?
C21 Se2 C21' 25.4(9) . . ?
O4 Se2 C21' 75.6(9) . . ?
O5 Se2 Se2' 55.0(4) . . ?
C21 Se2 Se2' 77.5(6) . . ?
O4 Se2 Se2' 48.9(3) . . ?
C21' Se2 Se2' 53.9(8) . . ?
C22 C21 C26 120.0 . . ?
C22 C21 Se2 98.8(10) . . ?
C26 C21 Se2 140.5(10) . . ?
C23 C22 C21 120.0 . . ?
C22 C23 C24 120.0 . . ?
C25 C24 C23 120.0 . . ?
C24 C25 C26 120.0 . . ?
C25 C26 C21 120.0 . . ?
O4 Se2' O5 99.3(5) . . ?
O4 Se2' C21' 86.7(10) . . ?
O5 Se2' C21' 95.0(10) . . ?
O4 Se2' Se2 60.6(4) . . ?
O5 Se2' Se2 51.6(5) . . ?
C21' Se2' Se2 61.7(10) . . ?
O4 Se2' Mn2 95.9(3) . . ?
O5 Se2' Mn2 36.0(3) . . ?
C21' Se2' Mn2 130.9(10) . . ?
Se2 Se2' Mn2 77.15(13) . . ?
C22' C21' C26' 120.0 . . ?
C22' C21' Se2' 120.0(19) . . ?
C26' C21' Se2' 119.8(19) . . ?
C22' C21' Se2 86.3(18) . . ?
C26' C21' Se2 124.3(19) . . ?
Se2' C21' Se2 64.4(8) . . ?
C21' C22' C23' 120.0 . . ?
C22' C23' C24' 120.0 . . ?
C23' C24' C25' 120.0 . . ?
C26' C25' C24' 120.0 . . ?
C25' C26' C21' 120.0 . . ?
O6 Se3 O7 102.0(4) . . ?
O6 Se3 C31' 94.7(7) . . ?
O7 Se3 C31' 87.0(7) . . ?
O6 Se3 C31 101.4(5) . . ?
O7 Se3 C31 104.3(6) . . ?
C31' Se3 C31 20.6(7) . . ?
C32 C31 C36 120.0 . . ?
C32 C31 Se3 121.3(9) . . ?
C36 C31 Se3 118.4(9) . . ?
C31 C32 C33 120.0 . . ?
C32 C33 C34 120.0 . . ?
C35 C34 C33 120.0 . . ?
C34 C35 C36 120.0 . . ?
C35 C36 C31 120.0 . . ?
C32' C31' C36' 120.0 . . ?
C32' C31' Se3 121.6(13) . . ?
C36' C31' Se3 116.5(13) . . ?
C31' C32' C33' 120.0 . . ?
C32' C33' C34' 120.0 . . ?
C33' C34' C35' 120.0 . . ?
C36' C35' C34' 120.0 . . ?
C35' C36' C31' 120.0 . . ?
O8 Se4 O9 102.0(5) . . ?
O8 Se4 C41' 100.1(7) . . ?
O9 Se4 C41' 101.0(7) . . ?
O8 Se4 C41 95.0(7) . . ?
O9 Se4 C41 89.8(7) . . ?
C41' Se4 C41 13.7(10) . . ?
C42 C41 C46 120.0 . . ?
C42 C41 Se4 108.2(14) . . ?
C46 C41 Se4 130.5(14) . . ?
C43 C42 C41 120.0 . . ?
C42 C43 C44 120.0 . . ?
C43 C44 C45 120.0 . . ?
C46 C45 C44 120.0 . . ?
C45 C46 C41 120.0 . . ?
C42' C41' C46' 120.0 . . ?
C42' C41' Se4 120.5(12) . . ?
C46' C41' Se4 119.4(12) . . ?
C41' C42' C43' 120.0 . . ?
C42' C43' C44' 120.0 . . ?
C43' C44' C45' 120.0 . . ?
C46' C45' C44' 120.0 . . ?
C45' C46' C41' 120.0 . . ?
O10 Se5 O10 105.1(4) . 4_565 ?
O10 Se5 C51 96.2(4) . . ?
O10 Se5 C51 96.2(4) 4_565 . ?
C52 C51 C52 0.2(16) 4_565 . ?
C52 C51 C56 119.2(4) 4_565 . ?
C52 C51 C56 119.1 . . ?
C52 C51 C56 119.1(3) 4_565 4_565 ?
C52 C51 C56 119.17(17) . 4_565 ?
C56 C51 C56 27.0(13) . 4_565 ?
C52 C51 Se5 118.9(8) 4_565 . ?
C52 C51 Se5 118.9(8) . . ?
C56 C51 Se5 120.1(8) . . ?
C56 C51 Se5 120.1(8) 4_565 . ?
C52 C52 C53 83(10) 4_565 4_565 ?
C52 C52 C51 89.9(11) 4_565 . ?
C53 C52 C51 120.81(18) 4_565 . ?
C52 C52 C53 97(10) 4_565 . ?
C53 C52 C53 14(2) 4_565 . ?
C51 C52 C53 120.9 . . ?
C53 C53 C52 82.7(16) 4_565 4_565 ?
C53 C53 C54 102.6 4_565 . ?
C52 C53 C54 119.6(3) 4_565 . ?
C53 C53 C52 82.9 4_565 . ?
C52 C53 C52 0.2(16) 4_565 . ?
C54 C53 C52 119.6 . . ?
C53 C53 C54 64.4(13) 4_565 4_565 ?
C52 C53 C54 112.1(12) 4_565 4_565 ?
C54 C53 C54 38.1(13) . 4_565 ?
C52 C53 C54 112.2(4) . 4_565 ?
C54 C54 C53 77.4 4_565 . ?
C54 C54 C55 93.1 4_565 . ?
C53 C54 C55 120.0 . . ?
C54 C54 C53 64.4(18) 4_565 4_565 ?
C53 C54 C53 13.0(18) . 4_565 ?
C55 C54 C53 118.3(4) . 4_565 ?
C54 C54 C55 53.5(9) 4_565 4_565 ?
C53 C54 C55 105.3(4) . 4_565 ?
C55 C54 C55 39.7(9) . 4_565 ?
C53 C54 C55 96.1(13) 4_565 4_565 ?
C55 C55 C54 86.9 4_565 . ?
C55 C55 C56 80.6 4_565 . ?
C54 C55 C56 120.0 . . ?
C55 C55 C56 57.4(9) 4_565 4_565 ?
C54 C55 C56 113.9(3) . 4_565 ?
C56 C55 C56 23.2(9) . 4_565 ?
C55 C55 C54 53.5(10) 4_565 4_565 ?
C54 C55 C54 33.4(10) . 4_565 ?
C56 C55 C54 108.2(4) . 4_565 ?
C56 C55 C54 91.7(9) 4_565 4_565 ?
C56 C56 C55 99.4 4_565 . ?
C56 C56 C51 76.5 4_565 . ?
C55 C56 C51 120.1 . . ?
C56 C56 C55 57.4(10) 4_565 4_565 ?
C55 C56 C55 42.0(10) . 4_565 ?
C51 C56 C55 105.6(5) . 4_565 ?
O2 Se6 C61 90.3(16) . . ?
O2 Se6 O1 107.3(9) . . ?
C61 Se6 O1 111.1(15) . . ?
C62 C61 C66 120.0 . . ?
C62 C61 Se6 84(3) . . ?
C66 C61 Se6 141(3) . . ?
C63 C62 C61 120.0 . . ?
C62 C63 C64 120.0 . . ?
C62 C63 C63 95.0 . 4_565 ?
C64 C63 C63 140.51(7) . 4_565 ?
C65 C64 C63 120.0 . . ?
C64 C65 C66 120.0 . . ?
C65 C66 C61 120.0 . . ?

loop_
_geom_bond_atom_site_label_1
_geom_bond_atom_site_label_2
_geom_bond_distance
_geom_bond_site_symmetry_2
_geom_bond_publ_flag
Mn1 O14 1.800(6) . ?
Mn1 O15 1.845(7) . ?
Mn1 O12 1.886(7) . ?
Mn1 O3 1.932(7) . ?
Mn1 O4 1.983(8) . ?
Mn1 O6 2.010(8) . ?
Mn1 Mn1 2.760(3) 4_565 ?
Mn2 O13 1.873(8) . ?
Mn2 O12 1.902(7) . ?
Mn2 O5 1.903(10) . ?
Mn2 O8 1.935(8) . ?
Mn2 O2 2.001(17) 4_565 ?
Mn2 O7 2.500(8) . ?
Mn2 Mn4 2.8427(19) . ?
Mn2 Se2' 3.037(3) . ?
Mn2 Mn3 3.113(2) . ?
Mn3 O11 1.822(5) . ?
Mn3 O16 1.843(5) . ?
Mn3 O13 1.894(8) . ?
Mn3 O10 1.923(7) . ?
Mn3 O9 1.952(8) . ?
Mn3 O7 2.005(7) . ?
Mn3 Mn3 2.741(3) 4_565 ?
Mn3 Mn4 3.033(3) . ?
Mn4 O12 1.913(7) . ?
Mn4 O12 1.913(7) 4_565 ?
Mn4 O13 1.963(7) . ?
Mn4 O13 1.963(7) 4_565 ?
Mn4 O1 2.160(12) . ?
Mn4 O16 2.276(9) . ?
Mn4 Mn2 2.8427(19) 4_565 ?
Mn4 Mn3 3.033(3) 4_565 ?
O1 Se6 2.039(7) 4_565 ?
O1 Se6 2.039(7) . ?
O2 Se6 1.256(15) . ?
O2 Mn2 2.001(16) 4_565 ?
O3 Se1 1.726(9) . ?
O4 Se2' 1.683(11) . ?
O4 Se2 1.946(10) . ?
O5 Se2 1.720(14) . ?
O5 Se2' 1.798(10) . ?
O6 Se3 1.686(7) . ?
O7 Se3 1.711(7) . ?
O8 Se4 1.703(11) . ?
O9 Se4 1.730(9) . ?
O10 Se5 1.712(6) . ?
O11 Mn3 1.822(5) 4_565 ?
O14 Mn1 1.800(6) 4_565 ?
O15 Mn1 1.845(7) 4_565 ?
O16 Mn3 1.843(5) 4_565 ?
Se1 O3 1.726(9) 4_565 ?
Se1 C1 1.951(10) 4_565 ?
Se1 C1 1.951(10) . ?
C1 C1 0.65(2) 4_565 ?
C1 C6 0.912(11) 4_565 ?
C1 C2 1.3900 . ?
C1 C6 1.3900 . ?
C1 C2 1.985(18) 4_565 ?
C2 C6 0.716(19) 4_565 ?
C2 C3 1.3900 . ?
C2 C5 1.667(10) 4_565 ?
C2 C1 1.98(2) 4_565 ?
C3 C5 0.82(2) 4_565 ?
C3 C4 1.3900 . ?
C3 C6 1.504(10) 4_565 ?
C4 C5 0.747(10) 4_565 ?
C4 C4 0.86(3) 4_565 ?
C4 C5 1.3900 . ?
C5 C4 0.747(13) 4_565 ?
C5 C3 0.82(2) 4_565 ?
C5 C6 1.3900 . ?
C5 C5 1.59(2) 4_565 ?
C5 C2 1.667(9) 4_565 ?
C6 C2 0.716(19) 4_565 ?
C6 C1 0.912(17) 4_565 ?
C6 C3 1.504(10) 4_565 ?
C6 C6 1.702(19) 4_565 ?
Se2 C21 1.897(14) . ?
Se2 C21' 2.05(3) . ?
Se2 Se2' 2.105(6) . ?
C21 C22 1.3900 . ?
C21 C26 1.3900 . ?
C22 C23 1.3900 . ?
C23 C24 1.3900 . ?
C24 C25 1.3900 . ?
C25 C26 1.3900 . ?
Se2' C21' 1.88(2) . ?
C21' C22' 1.3900 . ?
C21' C26' 1.3900 . ?
C22' C23' 1.3900 . ?
C23' C24' 1.3900 . ?
C24' C25' 1.3900 . ?
C25' C26' 1.3900 . ?
Se3 C31' 1.936(16) . ?
Se3 C31 1.942(12) . ?
C31 C32 1.3900 . ?
C31 C36 1.3900 . ?
C32 C33 1.3900 . ?
C33 C34 1.3900 . ?
C34 C35 1.3900 . ?
C35 C36 1.3900 . ?
C31' C32' 1.3900 . ?
C31' C36' 1.3900 . ?
C32' C33' 1.3900 . ?
C33' C34' 1.3900 . ?
C34' C35' 1.3900 . ?
C35' C36' 1.3900 . ?
Se4 C41' 1.820(17) . ?
Se4 C41 2.14(2) . ?
C41 C42 1.3900 . ?
C41 C46 1.3900 . ?
C42 C43 1.3900 . ?
C43 C44 1.3900 . ?
C44 C45 1.3900 . ?
C45 C46 1.3900 . ?
C41' C42' 1.3900 . ?
C41' C46' 1.3900 . ?
C42' C43' 1.3900 . ?
C43' C44' 1.3900 . ?
C44' C45' 1.3900 . ?
C45' C46' 1.3900 . ?
Se5 O10 1.712(6) 4_565 ?
Se5 C51 1.902(11) . ?
C51 C52 1.3878 4_565 ?
C51 C52 1.3878 . ?
C51 C56 1.3952 . ?
C51 C56 1.395(7) 4_565 ?
C52 C52 0.00(4) 4_565 ?
C52 C53 1.383(7) 4_565 ?
C52 C53 1.3820 . ?
C53 C53 0.35(5) 4_565 ?
C53 C52 1.383(5) 4_565 ?
C53 C54 1.3900 . ?
C53 C54 1.504(16) 4_565 ?
C54 C54 0.95(4) 4_565 ?
C54 C55 1.3900 . ?
C54 C53 1.50(2) 4_565 ?
C54 C55 1.73(2) 4_565 ?
C55 C55 1.10(3) 4_565 ?
C55 C56 1.3900 . ?
C55 C56 1.628(17) 4_565 ?
C55 C54 1.73(2) 4_565 ?
C56 C56 0.65(3) 4_565 ?
C56 C55 1.628(18) 4_565 ?
Se6 C61 1.88(4) . ?
C61 C62 1.3900 . ?
C61 C66 1.3900 . ?
C62 C63 1.3900 . ?
C63 C64 1.3900 . ?
C63 C63 2.00(7) 4_565 ?
C64 C65 1.3900 . ?
C65 C66 1.3900 . ?
